data_2224405
loop_
_publ_author_name
'Tian, Chunliang'
'Gao, Zhongjun'

_publ_section_title
;Bis(2,2'-bipyridine)bis{\m~3~-<i>cis</i>-<i>N</i>-(2-carboxylatophenyl)-<i>N</i>'-[3-(dimethylamino)propyl]oxamidato(3{-})}bis(perchlorato)tetranickel(II)
 methanol disolvate
;
_journal_coeditor_code PV2236
_journal_issue 12
_journal_name_full 'Acta Crystallographica Section E'
_journal_page_first m1691
_journal_paper_doi 10.1107/S160053680905017X
_journal_volume 65
_journal_year 2009
_chemical_formula_iupac '[Ni4 (C14 H16 N3 O4)2 (Cl O4)2 (C10 H8 N2)2]'
_chemical_formula_moiety 'C48 H48 Cl2 N10 Ni4 O16, 2(C H4 O)'
_chemical_formula_sum 'C50 H56 Cl2 N10 Ni4 O18'
_chemical_formula_weight 1390.79
_chemical_name_systematic
;Bis(2,2'-bipyridine)bis{\m~3~-<i>cis</i>-<i>N</i>-(2-carboxylatophenyl)-
<i>N</i>'-[3-(dimethylamino)propyl]oxamidato(3-)}bis(perchlorato)tetranickel(II)
methanol
 disolvate
;
_space_group_IT_number 2
_symmetry_cell_setting triclinic
_symmetry_space_group_name_Hall '-P 1'
_symmetry_space_group_name_H-M 'P -1'
_atom_sites_solution_hydrogens geom
_atom_sites_solution_primary direct
_atom_sites_solution_secondary difmap
_audit_creation_method SHELXL-97
_cell_angle_alpha 67.724(4)
_cell_angle_beta 73.357(4)
_cell_angle_gamma 75.411(4)
_cell_formula_units_Z 1
_cell_length_a 10.854(4)
_cell_length_b 11.309(4)
_cell_length_c 12.728(5)
_cell_measurement_reflns_used 3928
_cell_measurement_temperature 298(2)
_cell_measurement_theta_max 28.142
_cell_measurement_theta_min 2.175
_cell_volume 1367.0(9)
_computing_cell_refinement 'SAINT (Bruker, 1998)'
_computing_data_collection 'SMART (Bruker, 1998)'
_computing_data_reduction 'SAINT (Bruker, 1998)'
_computing_molecular_graphics 'SHELXTL (Sheldrick, 2008)'
_computing_publication_material 'SHELXL97 (Sheldrick, 2008) and PLATON (Spek, 2009)'
_computing_structure_refinement 'SHELXL97 (Sheldrick, 2008)'
_computing_structure_solution 'SHELXS97 (Sheldrick, 2008)'
_diffrn_ambient_temperature 298(2)
_diffrn_measured_fraction_theta_full 0.981
_diffrn_measured_fraction_theta_max 0.981
_diffrn_measurement_device_type 'Bruker SMART CCD'
_diffrn_measurement_method '\f and \w scans'
_diffrn_radiation_monochromator graphite
_diffrn_radiation_source 'fine-focus sealed tube'
_diffrn_radiation_type MoK\a
_diffrn_radiation_wavelength 0.71073
_diffrn_reflns_av_R_equivalents 0.0148
_diffrn_reflns_av_sigmaI/netI 0.0297
_diffrn_reflns_limit_h_max 13
_diffrn_reflns_limit_h_min -12
_diffrn_reflns_limit_k_max 9
_diffrn_reflns_limit_k_min -13
_diffrn_reflns_limit_l_max 12
_diffrn_reflns_limit_l_min -15
_diffrn_reflns_number 7296
_diffrn_reflns_theta_full 25.24
_diffrn_reflns_theta_max 25.24
_diffrn_reflns_theta_min 1.77
_diffrn_standards_number 0
_exptl_absorpt_coefficient_mu 1.538
_exptl_absorpt_correction_T_max 0.8135
_exptl_absorpt_correction_T_min 0.7383
_exptl_absorpt_correction_type multi-scan
_exptl_absorpt_process_details '(SADABS; Sheldrick, 1996)'
_exptl_crystal_colour green
_exptl_crystal_density_diffrn 1.689
_exptl_crystal_density_method 'not measured'
_exptl_crystal_description block
_exptl_crystal_F_000 716
_exptl_crystal_size_max 0.21
_exptl_crystal_size_mid 0.16
_exptl_crystal_size_min 0.14
_refine_diff_density_max 0.326
_refine_diff_density_min -0.556
_refine_ls_extinction_method none
_refine_ls_goodness_of_fit_ref 1.038
_refine_ls_hydrogen_treatment constr
_refine_ls_matrix_type full
_refine_ls_number_parameters 383
_refine_ls_number_reflns 4850
_refine_ls_number_restraints 0
_refine_ls_restrained_S_all 1.038
_refine_ls_R_factor_all 0.0429
_refine_ls_R_factor_gt 0.0324
_refine_ls_shift/su_max 0.001
_refine_ls_shift/su_mean 0.000
_refine_ls_structure_factor_coef Fsqd
_refine_ls_weighting_details 'calc w=1/[\s^2^(Fo^2^)+(0.0445P)^2^+0.6427P] where P=(Fo^2^+2Fc^2^)/3'
_refine_ls_weighting_scheme calc
_refine_ls_wR_factor_gt 0.0812
_refine_ls_wR_factor_ref 0.0873
_reflns_number_gt 3963
_reflns_number_total 4850
_reflns_threshold_expression I>2sigma(I)
_cod_data_source_file pv2236.cif
_cod_data_source_block I
_cod_depositor_comments
;
The following automatic conversions were performed:
'_symmetry_cell_setting' value 'Triclinic' changed to 'triclinic'
according to '/home/saulius/struct/CIF-dictionaries/cif_core.dic'
dictionary named 'cif_core.dic' version 2.4.1 from 2010-06-29.

Automatic conversion script
Id: cif_fix_enum 1527 2010-12-29 10:47:43Z saulius 

The following automatic conversions were performed:

'_symmetry_cell_setting' value 'Triclinic' changed to 'triclinic'
according to /home/saulius/struct/CIF-dictionaries/cif_core.dic
dictionary named 'cif_core.dic' version 2.4.1 from 2010-06-29.

Automatic conversion script
Id: cif_fix_values 1715 2011-07-08 13:25:40Z adriana 
;
_cod_database_code 2224405
_cod_database_fobs_code 2224405

loop_
_symmetry_equiv_pos_as_xyz
'x, y, z'
'-x, -y, -z'

loop_
_atom_site_type_symbol
_atom_site_label
_atom_site_fract_x
_atom_site_fract_y
_atom_site_fract_z
_atom_site_U_iso_or_equiv
_atom_site_adp_type
_atom_site_calc_flag
_atom_site_refinement_flags
_atom_site_occupancy
_atom_site_disorder_assembly
_atom_site_disorder_group
Ni Ni1 0.84712(3) -0.11565(3) 0.73827(3) 0.03336(11) Uani d . 1 . .
Ni Ni2 0.72954(3) 0.35869(3) 0.46787(3) 0.03195(11) Uani d . 1 . .
O O1 0.9263(2) -0.2738(2) 0.70987(18) 0.0586(6) Uani d . 1 . .
O O2 1.06150(19) -0.39494(18) 0.61253(18) 0.0456(5) Uani d . 1 . .
O O3 0.7747(2) 0.18517(17) 0.45514(16) 0.0400(5) Uani d . 1 . .
O O4 0.73515(19) 0.26666(17) 0.63062(16) 0.0380(4) Uani d . 1 . .
N N1 0.8309(2) -0.0280(2) 0.57245(18) 0.0318(5) Uani d . 1 . .
N N2 0.7889(2) 0.0574(2) 0.74936(19) 0.0388(5) Uani d . 1 . .
N N3 0.8932(2) -0.2005(2) 0.9003(2) 0.0437(6) Uani d . 1 . .
N N4 0.6571(2) 0.4495(2) 0.32480(19) 0.0367(5) Uani d . 1 . .
N N5 0.6681(2) 0.5300(2) 0.4873(2) 0.0363(5) Uani d . 1 . .
C C1 0.9762(3) -0.2980(3) 0.6150(3) 0.0384(6) Uani d . 1 . .
C C2 0.9259(3) -0.2161(3) 0.5073(2) 0.0338(6) Uani d . 1 . .
C C3 0.9484(3) -0.2750(3) 0.4233(3) 0.0420(7) Uani d . 1 . .
H H3 0.9979 -0.3573 0.4349 0.050 Uiso calc R 1 . .
C C4 0.8995(3) -0.2150(3) 0.3240(3) 0.0480(7) Uani d . 1 . .
H H4 0.9160 -0.2555 0.2689 0.058 Uiso calc R 1 . .
C C5 0.8253(3) -0.0928(3) 0.3077(3) 0.0458(7) Uani d . 1 . .
H H5 0.7905 -0.0514 0.2416 0.055 Uiso calc R 1 . .
C C6 0.8026(3) -0.0321(3) 0.3886(2) 0.0407(7) Uani d . 1 . .
H H6 0.7522 0.0498 0.3761 0.049 Uiso calc R 1 . .
C C7 0.8531(3) -0.0904(2) 0.4887(2) 0.0324(6) Uani d . 1 . .
C C8 0.7944(2) 0.0971(2) 0.5502(2) 0.0309(6) Uani d . 1 . .
C C9 0.7718(3) 0.1443(2) 0.6517(2) 0.0330(6) Uani d . 1 . .
C C10 0.7595(4) 0.0988(3) 0.8514(3) 0.0522(8) Uani d . 1 . .
H H10A 0.6682 0.0971 0.8886 0.063 Uiso calc R 1 . .
H H10B 0.7746 0.1873 0.8263 0.063 Uiso calc R 1 . .
C C11 0.8409(4) 0.0144(3) 0.9376(3) 0.0613(10) Uani d . 1 . .
H H11A 0.8175 0.0462 1.0028 0.074 Uiso calc R 1 . .
H H11B 0.9316 0.0221 0.9016 0.074 Uiso calc R 1 . .
C C12 0.8276(4) -0.1261(3) 0.9829(3) 0.0593(9) Uani d . 1 . .
H H12A 0.7355 -0.1321 1.0053 0.071 Uiso calc R 1 . .
H H12B 0.8628 -0.1677 1.0525 0.071 Uiso calc R 1 . .
C C13 0.8543(4) -0.3307(3) 0.9596(3) 0.0563(9) Uani d . 1 . .
H H13A 0.9003 -0.3859 0.9142 0.084 Uiso calc R 1 . .
H H13B 0.7622 -0.3233 0.9678 0.084 Uiso calc R 1 . .
H H13C 0.8754 -0.3673 1.0350 0.084 Uiso calc R 1 . .
C C14 1.0355(3) -0.2162(4) 0.8801(3) 0.0675(10) Uani d . 1 . .
H H14A 1.0617 -0.2516 0.9533 0.101 Uiso calc R 1 . .
H H14B 1.0630 -0.1335 0.8377 0.101 Uiso calc R 1 . .
H H14C 1.0750 -0.2738 0.8359 0.101 Uiso calc R 1 . .
C C15 0.6502(3) 0.3972(3) 0.2487(2) 0.0437(7) Uani d . 1 . .
H H15 0.6840 0.3101 0.2603 0.052 Uiso calc R 1 . .
C C16 0.5948(3) 0.4677(3) 0.1537(3) 0.0520(8) Uani d . 1 . .
H H16 0.5908 0.4289 0.1023 0.062 Uiso calc R 1 . .
C C17 0.5453(3) 0.5971(3) 0.1365(3) 0.0534(8) Uani d . 1 . .
H H17 0.5081 0.6469 0.0728 0.064 Uiso calc R 1 . .
C C18 0.5513(3) 0.6523(3) 0.2147(3) 0.0462(7) Uani d . 1 . .
H H18 0.5187 0.7393 0.2042 0.055 Uiso calc R 1 . .
C C19 0.6065(3) 0.5760(3) 0.3084(2) 0.0356(6) Uani d . 1 . .
C C20 0.6125(3) 0.6218(3) 0.4019(2) 0.0351(6) Uani d . 1 . .
C C21 0.5636(3) 0.7460(3) 0.4056(3) 0.0445(7) Uani d . 1 . .
H H21 0.5251 0.8083 0.3467 0.053 Uiso calc R 1 . .
C C22 0.5732(3) 0.7761(3) 0.4990(3) 0.0488(8) Uani d . 1 . .
H H22 0.5405 0.8588 0.5033 0.059 Uiso calc R 1 . .
C C23 0.6312(3) 0.6828(3) 0.5847(3) 0.0455(7) Uani d . 1 . .
H H23 0.6387 0.7015 0.6476 0.055 Uiso calc R 1 . .
C C24 0.6781(3) 0.5609(3) 0.5758(3) 0.0426(7) Uani d . 1 . .
H H24 0.7182 0.4980 0.6334 0.051 Uiso calc R 1 . .
Cl Cl1 0.49509(8) -0.11510(8) 0.81502(7) 0.0508(2) Uani d . 1 . .
O O5 0.6183(3) -0.1925(3) 0.8306(3) 0.0928(10) Uani d . 1 . .
O O6 0.4947(4) -0.0733(3) 0.6956(3) 0.1125(13) Uani d . 1 . .
O O7 0.4736(3) -0.0026(3) 0.8472(3) 0.0911(9) Uani d . 1 . .
O O8 0.3950(3) -0.1885(3) 0.8805(4) 0.1155(13) Uani d . 1 . .
O O9 0.9657(4) 0.4193(3) 0.8309(3) 0.1074(12) Uani d . 1 . .
H H9 0.9999 0.4646 0.7666 0.129 Uiso calc R 1 . .
C C25 0.8308(6) 0.4297(5) 0.8360(5) 0.123(2) Uani d . 1 . .
H H25A 0.7916 0.3737 0.9099 0.185 Uiso calc R 1 . .
H H25B 0.8209 0.4049 0.7750 0.185 Uiso calc R 1 . .
H H25C 0.7889 0.5176 0.8267 0.185 Uiso calc R 1 . .

loop_
_atom_site_aniso_label
_atom_site_aniso_U_11
_atom_site_aniso_U_22
_atom_site_aniso_U_33
_atom_site_aniso_U_12
_atom_site_aniso_U_13
_atom_site_aniso_U_23
Ni1 0.0426(2) 0.02493(19) 0.02760(19) 0.00177(15) -0.00980(15) -0.00623(14)
Ni2 0.0383(2) 0.02207(18) 0.03246(19) 0.00241(14) -0.01060(15) -0.00812(14)
O1 0.0859(17) 0.0354(11) 0.0383(12) 0.0159(11) -0.0141(11) -0.0103(10)
O2 0.0396(11) 0.0332(11) 0.0550(13) 0.0053(9) -0.0080(9) -0.0134(9)
O3 0.0553(13) 0.0289(10) 0.0339(10) -0.0008(9) -0.0151(9) -0.0080(8)
O4 0.0462(12) 0.0275(10) 0.0374(10) 0.0018(8) -0.0103(9) -0.0114(8)
N1 0.0363(12) 0.0278(11) 0.0302(11) -0.0024(10) -0.0077(9) -0.0098(9)
N2 0.0522(15) 0.0323(12) 0.0298(12) -0.0015(11) -0.0115(11) -0.0094(10)
N3 0.0489(15) 0.0396(14) 0.0371(13) -0.0032(11) -0.0124(11) -0.0068(11)
N4 0.0383(13) 0.0326(12) 0.0367(12) -0.0034(10) -0.0083(10) -0.0101(10)
N5 0.0352(13) 0.0308(12) 0.0393(13) -0.0027(10) -0.0064(10) -0.0105(10)
C1 0.0363(16) 0.0316(15) 0.0440(17) -0.0056(13) -0.0044(13) -0.0120(13)
C2 0.0291(14) 0.0335(14) 0.0389(15) -0.0065(11) -0.0028(11) -0.0144(12)
C3 0.0401(16) 0.0387(16) 0.0489(18) -0.0033(13) -0.0038(13) -0.0225(14)
C4 0.0510(19) 0.0539(19) 0.0478(18) -0.0093(15) -0.0067(15) -0.0286(15)
C5 0.0536(19) 0.0483(18) 0.0398(16) -0.0132(15) -0.0133(14) -0.0136(14)
C6 0.0465(17) 0.0340(15) 0.0421(16) -0.0040(13) -0.0137(13) -0.0116(13)
C7 0.0313(14) 0.0316(14) 0.0332(14) -0.0073(11) -0.0028(11) -0.0111(11)
C8 0.0307(14) 0.0284(13) 0.0306(14) -0.0015(11) -0.0075(11) -0.0079(11)
C9 0.0320(14) 0.0290(14) 0.0363(15) -0.0030(11) -0.0072(11) -0.0103(12)
C10 0.078(2) 0.0426(17) 0.0389(17) 0.0012(16) -0.0177(16) -0.0195(14)
C11 0.087(3) 0.058(2) 0.0435(19) 0.0010(19) -0.0245(18) -0.0219(16)
C12 0.081(3) 0.055(2) 0.0368(17) -0.0009(18) -0.0176(17) -0.0119(15)
C13 0.068(2) 0.0456(19) 0.0420(18) -0.0086(17) -0.0132(16) 0.0011(14)
C14 0.049(2) 0.077(3) 0.066(2) -0.0087(19) -0.0188(18) -0.008(2)
C15 0.0498(18) 0.0396(16) 0.0407(16) -0.0056(14) -0.0082(14) -0.0143(13)
C16 0.062(2) 0.055(2) 0.0385(17) -0.0106(17) -0.0110(15) -0.0139(15)
C17 0.054(2) 0.059(2) 0.0398(17) -0.0039(16) -0.0160(15) -0.0065(15)
C18 0.0439(18) 0.0388(16) 0.0423(17) 0.0022(13) -0.0104(14) -0.0034(13)
C19 0.0296(14) 0.0309(14) 0.0390(15) -0.0020(11) -0.0046(12) -0.0073(12)
C20 0.0302(14) 0.0286(14) 0.0414(15) -0.0033(11) -0.0060(12) -0.0079(12)
C21 0.0414(17) 0.0295(15) 0.0558(19) -0.0017(13) -0.0088(14) -0.0105(14)
C22 0.0462(18) 0.0321(16) 0.065(2) -0.0060(14) -0.0026(15) -0.0196(15)
C23 0.0443(17) 0.0427(17) 0.0530(19) -0.0094(14) -0.0046(14) -0.0223(15)
C24 0.0446(17) 0.0414(16) 0.0444(17) -0.0040(13) -0.0116(14) -0.0175(14)
Cl1 0.0531(5) 0.0441(4) 0.0561(5) -0.0004(4) -0.0177(4) -0.0178(4)
O5 0.0651(18) 0.0728(19) 0.117(2) 0.0084(15) -0.0425(17) -0.0015(17)
O6 0.156(3) 0.104(2) 0.074(2) 0.046(2) -0.059(2) -0.0422(19)
O7 0.122(3) 0.0686(18) 0.098(2) -0.0174(17) -0.0168(19) -0.0475(17)
O8 0.081(2) 0.076(2) 0.181(4) -0.0366(18) 0.016(2) -0.050(2)
O9 0.180(4) 0.0602(19) 0.067(2) 0.002(2) -0.036(2) -0.0106(15)
C25 0.185(6) 0.079(3) 0.143(5) -0.048(4) -0.117(5) 0.000(3)

loop_
_atom_type_symbol
_atom_type_description
_atom_type_scat_dispersion_real
_atom_type_scat_dispersion_imag
_atom_type_scat_source
C C 0.0033 0.0016 'International Tables Vol C Tables 4.2.6.8 and 6.1.1.4'
H H 0.0000 0.0000 'International Tables Vol C Tables 4.2.6.8 and 6.1.1.4'
Cl Cl 0.1484 0.1585 'International Tables Vol C Tables 4.2.6.8 and 6.1.1.4'
Ni Ni 0.3393 1.1124 'International Tables Vol C Tables 4.2.6.8 and 6.1.1.4'
N N 0.0061 0.0033 'International Tables Vol C Tables 4.2.6.8 and 6.1.1.4'
O O 0.0106 0.0060 'International Tables Vol C Tables 4.2.6.8 and 6.1.1.4'

loop_
_geom_angle_atom_site_label_1
_geom_angle_atom_site_label_2
_geom_angle_atom_site_label_3
_geom_angle_site_symmetry_1
_geom_angle_site_symmetry_3
_geom_angle
_geom_angle_publ_flag
O1 Ni1 N2 . . 171.10(10) ?
O1 Ni1 N1 . . 91.11(9) ?
N2 Ni1 N1 . . 84.53(9) ?
O1 Ni1 N3 . . 87.70(10) ?
N2 Ni1 N3 . . 95.41(10) ?
N1 Ni1 N3 . . 171.13(10) ?
O4 Ni2 O3 . . 84.13(8) ?
O4 Ni2 N5 . . 94.63(9) ?
O3 Ni2 N5 . . 174.87(9) ?
O4 Ni2 N4 . . 159.66(9) ?
O3 Ni2 N4 . . 97.63(9) ?
N5 Ni2 N4 . . 81.80(9) ?
O4 Ni2 O2 . 2_756 102.30(8) ?
O3 Ni2 O2 . 2_756 91.41(8) ?
N5 Ni2 O2 . 2_756 93.72(8) ?
N4 Ni2 O2 . 2_756 97.92(9) ?
C1 O1 Ni1 . . 131.07(19) ?
C1 O2 Ni2 . 2_756 116.82(18) ?
C8 O3 Ni2 . . 112.51(16) ?
C9 O4 Ni2 . . 112.20(17) ?
C8 N1 C7 . . 123.5(2) ?
C8 N1 Ni1 . . 110.62(17) ?
C7 N1 Ni1 . . 125.87(17) ?
C9 N2 C10 . . 118.0(2) ?
C9 N2 Ni1 . . 112.66(18) ?
C10 N2 Ni1 . . 129.33(18) ?
C14 N3 C13 . . 108.2(3) ?
C14 N3 C12 . . 111.1(3) ?
C13 N3 C12 . . 105.6(3) ?
C14 N3 Ni1 . . 106.2(2) ?
C13 N3 Ni1 . . 111.19(19) ?
C12 N3 Ni1 . . 114.47(19) ?
C15 N4 C19 . . 118.7(2) ?
C15 N4 Ni2 . . 126.8(2) ?
C19 N4 Ni2 . . 114.46(19) ?
C24 N5 C20 . . 119.1(2) ?
C24 N5 Ni2 . . 125.47(19) ?
C20 N5 Ni2 . . 115.39(19) ?
O2 C1 O1 . . 120.4(3) ?
O2 C1 C2 . . 119.2(3) ?
O1 C1 C2 . . 120.3(2) ?
C3 C2 C7 . . 119.0(3) ?
C3 C2 C1 . . 115.6(2) ?
C7 C2 C1 . . 125.3(2) ?
C4 C3 C2 . . 121.9(3) ?
C4 C3 H3 . . 119.0 ?
C2 C3 H3 . . 119.0 ?
C3 C4 C5 . . 118.7(3) ?
C3 C4 H4 . . 120.7 ?
C5 C4 H4 . . 120.7 ?
C6 C5 C4 . . 120.6(3) ?
C6 C5 H5 . . 119.7 ?
C4 C5 H5 . . 119.7 ?
C5 C6 C7 . . 121.6(3) ?
C5 C6 H6 . . 119.2 ?
C7 C6 H6 . . 119.2 ?
C6 C7 C2 . . 118.2(2) ?
C6 C7 N1 . . 122.0(2) ?
C2 C7 N1 . . 119.8(2) ?
O3 C8 N1 . . 129.3(2) ?
O3 C8 C9 . . 115.1(2) ?
N1 C8 C9 . . 115.5(2) ?
O4 C9 N2 . . 127.6(2) ?
O4 C9 C8 . . 115.8(2) ?
N2 C9 C8 . . 116.6(2) ?
N2 C10 C11 . . 112.3(3) ?
N2 C10 H10A . . 109.2 ?
C11 C10 H10A . . 109.2 ?
N2 C10 H10B . . 109.2 ?
C11 C10 H10B . . 109.2 ?
H10A C10 H10B . . 107.9 ?
C10 C11 C12 . . 114.6(3) ?
C10 C11 H11A . . 108.6 ?
C12 C11 H11A . . 108.6 ?
C10 C11 H11B . . 108.6 ?
C12 C11 H11B . . 108.6 ?
H11A C11 H11B . . 107.6 ?
C11 C12 N3 . . 115.9(3) ?
C11 C12 H12A . . 108.3 ?
N3 C12 H12A . . 108.3 ?
C11 C12 H12B . . 108.3 ?
N3 C12 H12B . . 108.3 ?
H12A C12 H12B . . 107.4 ?
N3 C13 H13A . . 109.5 ?
N3 C13 H13B . . 109.5 ?
H13A C13 H13B . . 109.5 ?
N3 C13 H13C . . 109.5 ?
H13A C13 H13C . . 109.5 ?
H13B C13 H13C . . 109.5 ?
N3 C14 H14A . . 109.5 ?
N3 C14 H14B . . 109.5 ?
H14A C14 H14B . . 109.5 ?
N3 C14 H14C . . 109.5 ?
H14A C14 H14C . . 109.5 ?
H14B C14 H14C . . 109.5 ?
N4 C15 C16 . . 122.5(3) ?
N4 C15 H15 . . 118.8 ?
C16 C15 H15 . . 118.8 ?
C17 C16 C15 . . 118.5(3) ?
C17 C16 H16 . . 120.7 ?
C15 C16 H16 . . 120.7 ?
C16 C17 C18 . . 119.6(3) ?
C16 C17 H17 . . 120.2 ?
C18 C17 H17 . . 120.2 ?
C19 C18 C17 . . 118.9(3) ?
C19 C18 H18 . . 120.6 ?
C17 C18 H18 . . 120.6 ?
N4 C19 C18 . . 121.8(3) ?
N4 C19 C20 . . 114.1(2) ?
C18 C19 C20 . . 124.1(3) ?
N5 C20 C21 . . 121.3(3) ?
N5 C20 C19 . . 114.3(2) ?
C21 C20 C19 . . 124.4(3) ?
C20 C21 C22 . . 118.9(3) ?
C20 C21 H21 . . 120.6 ?
C22 C21 H21 . . 120.6 ?
C23 C22 C21 . . 119.6(3) ?
C23 C22 H22 . . 120.2 ?
C21 C22 H22 . . 120.2 ?
C22 C23 C24 . . 118.7(3) ?
C22 C23 H23 . . 120.7 ?
C24 C23 H23 . . 120.7 ?
N5 C24 C23 . . 122.4(3) ?
N5 C24 H24 . . 118.8 ?
C23 C24 H24 . . 118.8 ?
O8 Cl1 O6 . . 110.1(3) ?
O8 Cl1 O5 . . 110.0(2) ?
O6 Cl1 O5 . . 107.5(2) ?
O8 Cl1 O7 . . 109.6(2) ?
O6 Cl1 O7 . . 107.6(2) ?
O5 Cl1 O7 . . 112.0(2) ?
C25 O9 H9 . . 109.5 ?
O9 C25 H25A . . 109.5 ?
O9 C25 H25B . . 109.5 ?
H25A C25 H25B . . 109.5 ?
O9 C25 H25C . . 109.5 ?
H25A C25 H25C . . 109.5 ?
H25B C25 H25C . . 109.5 ?

loop_
_geom_bond_atom_site_label_1
_geom_bond_atom_site_label_2
_geom_bond_site_symmetry_2
_geom_bond_distance
_geom_bond_publ_flag
Ni1 O1 . 1.899(2) ?
Ni1 N2 . 1.945(2) ?
Ni1 N1 . 2.002(2) ?
Ni1 N3 . 2.067(2) ?
Ni2 O4 . 1.9452(19) ?
Ni2 O3 . 1.957(2) ?
Ni2 N5 . 1.969(2) ?
Ni2 N4 . 1.996(2) ?
Ni2 O2 2_756 2.276(2) ?
O1 C1 . 1.276(3) ?
O2 C1 . 1.248(3) ?
O2 Ni2 2_756 2.276(2) ?
O3 C8 . 1.276(3) ?
O4 C9 . 1.284(3) ?
N1 C8 . 1.310(3) ?
N1 C7 . 1.426(3) ?
N2 C9 . 1.288(3) ?
N2 C10 . 1.469(4) ?
N3 C14 . 1.468(4) ?
N3 C13 . 1.484(4) ?
N3 C12 . 1.504(4) ?
N4 C15 . 1.338(4) ?
N4 C19 . 1.355(3) ?
N5 C24 . 1.339(4) ?
N5 C20 . 1.351(3) ?
C1 C2 . 1.498(4) ?
C2 C3 . 1.400(4) ?
C2 C7 . 1.409(4) ?
C3 C4 . 1.375(4) ?
C3 H3 . 0.9300 ?
C4 C5 . 1.386(4) ?
C4 H4 . 0.9300 ?
C5 C6 . 1.376(4) ?
C5 H5 . 0.9300 ?
C6 C7 . 1.393(4) ?
C6 H6 . 0.9300 ?
C8 C9 . 1.513(4) ?
C10 C11 . 1.494(4) ?
C10 H10A . 0.9700 ?
C10 H10B . 0.9700 ?
C11 C12 . 1.500(5) ?
C11 H11A . 0.9700 ?
C11 H11B . 0.9700 ?
C12 H12A . 0.9700 ?
C12 H12B . 0.9700 ?
C13 H13A . 0.9600 ?
C13 H13B . 0.9600 ?
C13 H13C . 0.9600 ?
C14 H14A . 0.9600 ?
C14 H14B . 0.9600 ?
C14 H14C . 0.9600 ?
C15 C16 . 1.380(4) ?
C15 H15 . 0.9300 ?
C16 C17 . 1.381(5) ?
C16 H16 . 0.9300 ?
C17 C18 . 1.384(4) ?
C17 H17 . 0.9300 ?
C18 C19 . 1.376(4) ?
C18 H18 . 0.9300 ?
C19 C20 . 1.488(4) ?
C20 C21 . 1.385(4) ?
C21 C22 . 1.390(4) ?
C21 H21 . 0.9300 ?
C22 C23 . 1.373(4) ?
C22 H22 . 0.9300 ?
C23 C24 . 1.380(4) ?
C23 H23 . 0.9300 ?
C24 H24 . 0.9300 ?
Cl1 O8 . 1.405(3) ?
Cl1 O6 . 1.411(3) ?
Cl1 O5 . 1.422(3) ?
Cl1 O7 . 1.426(3) ?
O9 C25 . 1.424(6) ?
O9 H9 . 0.8200 ?
C25 H25A . 0.9600 ?
C25 H25B . 0.9600 ?
C25 H25C . 0.9600 ?

loop_
_geom_hbond_atom_site_label_D
_geom_hbond_atom_site_label_H
_geom_hbond_atom_site_label_A
_geom_hbond_site_symmetry_A
_geom_hbond_distance_DH
_geom_hbond_distance_HA
_geom_hbond_distance_DA
_geom_hbond_angle_DHA
O9 H9 O1 1_565 0.82 2.73 3.190(4) 117.6
O9 H9 O2 1_565 0.82 2.06 2.870(4) 169.7
C4 H4 O9 2_756 0.93 2.52 3.387(5) 155.3
C13 H13C O9 2_757 0.96 2.58 3.451(5) 151.1
C3 H3 O2 . 0.93 2.41 2.744(4) 101.3
C6 H6 O3 . 0.93 2.22 2.812(3) 121.1
C10 H10B O4 . 0.97 2.43 2.775(4) 100.3
C13 H13A O1 . 0.96 2.39 2.899(4) 112.7
C13 H13B O5 . 0.96 2.47 3.186(4) 130.9
C14 H14C O1 . 0.96 2.58 3.074(5) 112.1
C24 H24 O4 . 0.93 2.59 3.065(4) 112.3
